data_4022728
loop_
_publ_author_name
'Zhenzhen Dong'
'Xiaozhong Liu'
'Glenn P. A. Yap'
'Joseph M. Fox'

_publ_section_title
;
 Two-Dimensional Scaffolds for the Parallel Alignment of Rod-Shaped
 Conjugated Molecules
;
_journal_name_full 'Journal of Organic Chemistry'
_journal_page_first 617
_journal_page_last 625
_journal_paper_doi 10.1021/jo062261i
_journal_volume 72
_journal_year 2007
_chemical_formula_sum 'C81 H93 Cl2 N9 O14'
_chemical_formula_weight 1487.54
_chemical_name_systematic
; 
 ? 
;
_space_group_IT_number 14
_symmetry_cell_setting monoclinic
_symmetry_space_group_name_Hall '-P 2ybc'
_symmetry_space_group_name_H-M 'P 1 21/c 1'
_atom_sites_solution_hydrogens geom
_atom_sites_solution_primary direct
_atom_sites_solution_secondary difmap
_audit_creation_method SHELXL-97
_cell_angle_alpha 90.00
_cell_angle_beta 97.345(3)
_cell_angle_gamma 90.00
_cell_formula_units_Z 4
_cell_length_a 14.719(2)
_cell_length_b 15.941(3)
_cell_length_c 34.242(5)
_cell_measurement_temperature 120(2)
_cell_volume 7968(2)
_computing_structure_refinement 'SHELXL-97 (Sheldrick, 1997)'
_computing_structure_solution 'SHELXS-97 (Sheldrick, 1990)'
_diffrn_ambient_temperature 120(2)
_diffrn_measured_fraction_theta_full 0.962
_diffrn_measured_fraction_theta_max 0.962
_diffrn_radiation_monochromator graphite
_diffrn_radiation_source 'fine-focus sealed tube'
_diffrn_radiation_type MoK\a
_diffrn_radiation_wavelength 0.71073
_diffrn_reflns_av_R_equivalents 0.0392
_diffrn_reflns_av_sigmaI/netI 0.0422
_diffrn_reflns_limit_h_max 16
_diffrn_reflns_limit_h_min -16
_diffrn_reflns_limit_k_max 18
_diffrn_reflns_limit_k_min -18
_diffrn_reflns_limit_l_max 37
_diffrn_reflns_limit_l_min -39
_diffrn_reflns_number 41323
_diffrn_reflns_theta_full 24.00
_diffrn_reflns_theta_max 24.00
_diffrn_reflns_theta_min 1.72
_exptl_absorpt_coefficient_mu 0.149
_exptl_absorpt_correction_T_max 0.9852
_exptl_absorpt_correction_T_min 0.9707
_exptl_crystal_density_diffrn 1.240
_exptl_crystal_density_method 'not measured'
_exptl_crystal_F_000 3152
_exptl_crystal_size_max 0.20
_exptl_crystal_size_mid 0.18
_exptl_crystal_size_min 0.10
_refine_diff_density_max 1.696
_refine_diff_density_min -0.496
_refine_diff_density_rms 0.079
_refine_ls_extinction_method none
_refine_ls_goodness_of_fit_ref 1.619
_refine_ls_hydrogen_treatment mixed
_refine_ls_matrix_type full
_refine_ls_number_parameters 977
_refine_ls_number_reflns 12051
_refine_ls_number_restraints 0
_refine_ls_restrained_S_all 1.619
_refine_ls_R_factor_all 0.1043
_refine_ls_R_factor_gt 0.0839
_refine_ls_shift/su_max 0.001
_refine_ls_shift/su_mean 0.000
_refine_ls_structure_factor_coef Fsqd
_refine_ls_weighting_details 'calc w=1/[\s^2^(Fo^2^)+(0.1000P)^2^+0.0000P] where P=(Fo^2^+2Fc^2^)/3'
_refine_ls_weighting_scheme calc
_refine_ls_wR_factor_gt 0.2336
_refine_ls_wR_factor_ref 0.2450
_reflns_number_gt 9281
_reflns_number_total 12051
_reflns_threshold_expression >2sigma(I)
_cod_data_source_file jo062261isi20061101_013737.cif
_cod_data_source_block joef019
_cod_original_sg_symbol_H-M 'P 21/c'
_cod_database_code 4022728

loop_
_symmetry_equiv_pos_as_xyz
'x, y, z'
'-x, y+1/2, -z+1/2'
'-x, -y, -z'
'x, -y-1/2, z-1/2'

loop_
_atom_site_label
_atom_site_type_symbol
_atom_site_fract_x
_atom_site_fract_y
_atom_site_fract_z
_atom_site_U_iso_or_equiv
_atom_site_adp_type
_atom_site_occupancy
_atom_site_symmetry_multiplicity
_atom_site_calc_flag
_atom_site_refinement_flags
C1 C 0.5371(3) 0.6327(3) 0.75458(12) 0.0285(10) Uani 1 1 d .
C2 C 0.5251(3) 0.7074(3) 0.72906(13) 0.0336(10) Uani 1 1 d .
C3 C 0.5090(3) 0.7141(4) 0.68828(15) 0.0541(14) Uani 1 1 d .
H3 H 0.5049 0.6655 0.6721 0.065 Uiso 1 1 calc R
C4 C 0.4993(4) 0.7927(5) 0.67217(18) 0.075(2) Uani 1 1 d .
H4 H 0.4891 0.7990 0.6444 0.089 Uiso 1 1 calc R
C5 C 0.5040(4) 0.8636(4) 0.6962(2) 0.074(2) Uani 1 1 d .
H5 H 0.4945 0.9174 0.6844 0.089 Uiso 1 1 calc R
C6 C 0.5220(3) 0.8577(3) 0.73611(17) 0.0512(14) Uani 1 1 d .
H6 H 0.5266 0.9063 0.7523 0.061 Uiso 1 1 calc R
C7 C 0.5332(3) 0.7780(3) 0.75223(13) 0.0308(10) Uani 1 1 d .
C8 C 0.5554(2) 0.7514(2) 0.79362(13) 0.0249(9) Uani 1 1 d .
C9 C 0.5222(2) 0.5787(2) 0.85113(11) 0.0210(9) Uani 1 1 d .
C10 C 0.5642(3) 0.5281(2) 0.88121(11) 0.0227(9) Uani 1 1 d .
H10 H 0.5271 0.5038 0.8990 0.027 Uiso 1 1 calc R
C11 C 0.6580(2) 0.5111(2) 0.88666(11) 0.0216(9) Uani 1 1 d .
C12 C 0.7172(3) 0.5456(2) 0.86219(12) 0.0245(9) Uani 1 1 d .
C13 C 0.6749(2) 0.5949(2) 0.83190(11) 0.0221(9) Uani 1 1 d .
H13 H 0.7115 0.6185 0.8138 0.027 Uiso 1 1 calc R
C14 C 0.5817(2) 0.6115(2) 0.82674(11) 0.0184(8) Uani 1 1 d .
C15 C 0.4182(3) 0.5966(2) 0.84762(13) 0.0279(10) Uani 1 1 d .
C16 C 0.3723(3) 0.5994(4) 0.80464(15) 0.0534(14) Uani 1 1 d .
H16A H 0.3056 0.5980 0.8041 0.080 Uiso 1 1 calc R
H16B H 0.3920 0.5508 0.7903 0.080 Uiso 1 1 calc R
H16C H 0.3900 0.6511 0.7921 0.080 Uiso 1 1 calc R
C17 C 0.4053(3) 0.6823(3) 0.86651(18) 0.0570(15) Uani 1 1 d .
H17A H 0.3409 0.6990 0.8612 0.085 Uiso 1 1 calc R
H17B H 0.4436 0.7241 0.8554 0.085 Uiso 1 1 calc R
H17C H 0.4233 0.6785 0.8950 0.085 Uiso 1 1 calc R
C18 C 0.3686(3) 0.5315(3) 0.86907(18) 0.0553(15) Uani 1 1 d .
H18A H 0.3926 0.5320 0.8971 0.083 Uiso 1 1 calc R
H18B H 0.3779 0.4759 0.8581 0.083 Uiso 1 1 calc R
H18C H 0.3029 0.5445 0.8659 0.083 Uiso 1 1 calc R
C19 C 0.8220(3) 0.5301(2) 0.86580(12) 0.0278(9) Uani 1 1 d .
C20 C 0.8663(3) 0.5905(4) 0.83855(19) 0.0700(19) Uani 1 1 d .
H20A H 0.9331 0.5849 0.8434 0.105 Uiso 1 1 calc R
H20B H 0.8490 0.6483 0.8439 0.105 Uiso 1 1 calc R
H20C H 0.8449 0.5767 0.8110 0.105 Uiso 1 1 calc R
C21 C 0.8404(3) 0.4423(3) 0.85269(19) 0.0663(17) Uani 1 1 d .
H21A H 0.9064 0.4347 0.8524 0.099 Uiso 1 1 calc R
H21B H 0.8084 0.4330 0.8262 0.099 Uiso 1 1 calc R
H21C H 0.8184 0.4019 0.8709 0.099 Uiso 1 1 calc R
C22 C 0.8674(3) 0.5486(3) 0.90767(15) 0.0515(14) Uani 1 1 d .
H22A H 0.8554 0.5021 0.9251 0.077 Uiso 1 1 calc R
H22B H 0.8422 0.6006 0.9171 0.077 Uiso 1 1 calc R
H22C H 0.9336 0.5548 0.9076 0.077 Uiso 1 1 calc R
C23 C 0.6852(3) 0.3691(2) 0.91719(12) 0.0265(9) Uani 1 1 d .
C24 C 0.7087(2) 0.3376(2) 0.95839(11) 0.0232(9) Uani 1 1 d .
C25 C 0.7188(2) 0.2553(2) 0.97160(12) 0.0239(9) Uani 1 1 d .
C26 C 0.7506(3) 0.2486(2) 1.01160(12) 0.0231(9) Uani 1 1 d .
C27 C 0.7707(3) 0.1707(2) 1.03540(12) 0.0289(10) Uani 1 1 d .
C28 C 0.8017(3) 0.2863(2) 1.07641(12) 0.0247(9) Uani 1 1 d .
C29 C 0.7702(2) 0.3178(2) 1.03606(11) 0.0226(9) Uani 1 1 d .
C30 C 0.7580(2) 0.4009(2) 1.02315(11) 0.0195(8) Uani 1 1 d .
C31 C 0.7258(2) 0.4071(2) 0.98319(11) 0.0210(9) Uani 1 1 d .
C32 C 0.7088(2) 0.4844(2) 0.95836(12) 0.0230(9) Uani 1 1 d .
C33 C 0.6065(3) 0.1631(3) 0.93184(15) 0.0425(12) Uani 1 1 d .
H33 H 0.5592 0.1957 0.9408 0.051 Uiso 1 1 calc R
C34 C 0.5836(3) 0.0977(3) 0.90595(15) 0.0475(13) Uani 1 1 d .
H34 H 0.5211 0.0851 0.8974 0.057 Uiso 1 1 calc R
C35 C 0.6513(3) 0.0515(3) 0.89287(13) 0.0383(11) Uani 1 1 d .
C36 C 0.7404(3) 0.0693(3) 0.90489(17) 0.0582(15) Uani 1 1 d .
H36 H 0.7873 0.0377 0.8951 0.070 Uiso 1 1 calc R
C37 C 0.7629(3) 0.1337(3) 0.93153(16) 0.0518(14) Uani 1 1 d .
H37 H 0.8255 0.1444 0.9407 0.062 Uiso 1 1 calc R
C38 C 0.6966(3) 0.1820(2) 0.94490(11) 0.0245(9) Uani 1 1 d .
C39 C 0.8718(3) 0.4797(2) 1.06908(13) 0.0312(10) Uani 1 1 d .
H39 H 0.9155 0.4375 1.0654 0.037 Uiso 1 1 calc R
C40 C 0.8964(3) 0.5453(3) 1.09391(14) 0.0395(12) Uani 1 1 d .
H40 H 0.9571 0.5492 1.1071 0.047 Uiso 1 1 calc R
C41 C 0.8330(3) 0.6054(2) 1.09971(13) 0.0318(10) Uani 1 1 d .
C42 C 0.7455(3) 0.6021(2) 1.08022(12) 0.0293(10) Uani 1 1 d .
H42 H 0.7024 0.6445 1.0842 0.035 Uiso 1 1 calc R
C43 C 0.7211(3) 0.5368(2) 1.05480(11) 0.0229(9) Uani 1 1 d .
H43 H 0.6609 0.5346 1.0410 0.028 Uiso 1 1 calc R
C44 C 0.7834(2) 0.4740(2) 1.04913(11) 0.0219(9) Uani 1 1 d .
C45 C 0.9295(3) 0.1155(2) 1.11166(12) 0.0292(10) Uani 1 1 d .
C46 C 0.9481(3) 0.0617(2) 1.14429(12) 0.0265(9) Uani 1 1 d .
H46 H 1.0079 0.0384 1.1494 0.032 Uiso 1 1 calc R
C47 C 0.8860(2) 0.0406(2) 1.16923(11) 0.0211(9) Uani 1 1 d .
C48 C 0.7962(3) 0.0722(2) 1.16441(12) 0.0248(9) Uani 1 1 d .
C49 C 0.7769(3) 0.1241(2) 1.13126(12) 0.0252(9) Uani 1 1 d .
H49 H 0.7167 0.1464 1.1259 0.030 Uiso 1 1 calc R
C50 C 0.8389(3) 0.1450(2) 1.10610(11) 0.0247(9) Uani 1 1 d .
C51 C 1.0058(3) 0.1339(3) 1.08627(14) 0.0421(12) Uani 1 1 d .
C52 C 0.9964(5) 0.2187(6) 1.0657(3) 0.150(5) Uani 1 1 d .
H52A H 1.0515 0.2302 1.0533 0.225 Uiso 1 1 calc R
H52B H 0.9887 0.2626 1.0851 0.225 Uiso 1 1 calc R
H52C H 0.9428 0.2180 1.0455 0.225 Uiso 1 1 calc R
C53 C 1.0080(6) 0.0611(7) 1.0568(3) 0.161(5) Uani 1 1 d .
H53A H 0.9531 0.0634 1.0373 0.242 Uiso 1 1 calc R
H53B H 1.0095 0.0076 1.0709 0.242 Uiso 1 1 calc R
H53C H 1.0627 0.0661 1.0433 0.242 Uiso 1 1 calc R
C54 C 1.0975(4) 0.1342(5) 1.11063(19) 0.084(2) Uani 1 1 d .
H54A H 1.1451 0.1449 1.0937 0.126 Uiso 1 1 calc R
H54B H 1.1084 0.0796 1.1235 0.126 Uiso 1 1 calc R
H54C H 1.0992 0.1783 1.1306 0.126 Uiso 1 1 calc R
C55 C 0.7209(3) 0.0499(3) 1.18961(13) 0.0310(10) Uani 1 1 d .
C56 C 0.6440(4) 0.1151(4) 1.18567(19) 0.075(2) Uani 1 1 d .
H56A H 0.5971 0.0985 1.2021 0.112 Uiso 1 1 calc R
H56B H 0.6164 0.1185 1.1581 0.112 Uiso 1 1 calc R
H56C H 0.6690 0.1699 1.1943 0.112 Uiso 1 1 calc R
C57 C 0.7546(3) 0.0394(3) 1.23381(14) 0.0463(12) Uani 1 1 d .
H57A H 0.7950 0.0862 1.2428 0.069 Uiso 1 1 calc R
H57B H 0.7882 -0.0135 1.2381 0.069 Uiso 1 1 calc R
H57C H 0.7018 0.0388 1.2486 0.069 Uiso 1 1 calc R
C58 C 0.6767(3) -0.0334(3) 1.17365(16) 0.0551(14) Uani 1 1 d .
H58A H 0.6506 -0.0260 1.1461 0.083 Uiso 1 1 calc R
H58B H 0.6282 -0.0494 1.1893 0.083 Uiso 1 1 calc R
H58C H 0.7235 -0.0775 1.1755 0.083 Uiso 1 1 calc R
C59 C 0.9206(3) -0.1033(2) 1.19685(12) 0.0235(9) Uani 1 1 d .
C60 C 0.9769(2) -0.1351(2) 1.23255(12) 0.0224(9) Uani 1 1 d .
C61 C 0.9980(3) -0.2169(2) 1.24406(13) 0.0333(11) Uani 1 1 d .
H61 H 0.9746 -0.2633 1.2285 0.040 Uiso 1 1 calc R
C62 C 1.0553(3) -0.2284(3) 1.27948(14) 0.0363(11) Uani 1 1 d .
H62 H 1.0703 -0.2836 1.2885 0.044 Uiso 1 1 calc R
C63 C 1.0903(3) -0.1608(3) 1.30143(13) 0.0346(11) Uani 1 1 d .
H63 H 1.1301 -0.1705 1.3251 0.042 Uiso 1 1 calc R
C64 C 1.0692(3) -0.0785(3) 1.29001(12) 0.0295(10) Uani 1 1 d .
H64 H 1.0931 -0.0322 1.3055 0.035 Uiso 1 1 calc R
C65 C 1.0115(2) -0.0672(2) 1.25504(11) 0.0226(9) Uani 1 1 d .
C66 C 0.9776(2) 0.0100(2) 1.23439(11) 0.0223(9) Uani 1 1 d .
C67 C 0.3221(4) 0.1801(4) 0.9087(3) 0.083(2) Uani 1 1 d .
H67 H 0.2828 0.1882 0.8848 0.099 Uiso 1 1 calc R
C68 C 0.3485(6) 0.1074(7) 0.9708(3) 0.152(4) Uani 1 1 d .
H68A H 0.3934 0.1521 0.9776 0.229 Uiso 1 1 calc R
H68B H 0.3805 0.0539 0.9689 0.229 Uiso 1 1 calc R
H68C H 0.3077 0.1033 0.9912 0.229 Uiso 1 1 calc R
C69 C 0.2067(4) 0.0835(3) 0.92391(17) 0.0668(17) Uani 1 1 d .
H69A H 0.1781 0.1006 0.8977 0.100 Uiso 1 1 calc R
H69B H 0.1665 0.0986 0.9435 0.100 Uiso 1 1 calc R
H69C H 0.2165 0.0227 0.9243 0.100 Uiso 1 1 calc R
C70 C 0.0213(5) 0.3812(5) 0.9904(2) 0.083(2) Uani 1 1 d .
H70 H 0.0615 0.4163 1.0072 0.100 Uiso 1 1 calc R
C71 C 0.1456(4) 0.2853(4) 0.98807(18) 0.0714(18) Uani 1 1 d .
H71A H 0.1808 0.3335 0.9995 0.107 Uiso 1 1 calc R
H71B H 0.1716 0.2659 0.9647 0.107 Uiso 1 1 calc R
H71C H 0.1485 0.2399 1.0075 0.107 Uiso 1 1 calc R
C72 C -0.0064(5) 0.2555(6) 0.9522(2) 0.121(3) Uani 1 1 d .
H72A H -0.0188 0.2047 0.9668 0.181 Uiso 1 1 calc R
H72B H 0.0238 0.2401 0.9293 0.181 Uiso 1 1 calc R
H72C H -0.0643 0.2842 0.9433 0.181 Uiso 1 1 calc R
C73 C 0.5415(4) 0.7096(3) 0.96755(17) 0.0564(14) Uani 1 1 d .
H73 H 0.5800 0.6618 0.9718 0.068 Uiso 1 1 calc R
C74 C 0.5098(4) 0.8445(3) 0.9358(2) 0.0744(18) Uani 1 1 d .
H74A H 0.4793 0.8433 0.9086 0.112 Uiso 1 1 calc R
H74B H 0.5493 0.8941 0.9396 0.112 Uiso 1 1 calc R
H74C H 0.4636 0.8470 0.9540 0.112 Uiso 1 1 calc R
C75 C 0.6475(4) 0.7592(4) 0.92330(16) 0.0585(15) Uani 1 1 d .
H75A H 0.6805 0.7081 0.9326 0.088 Uiso 1 1 calc R
H75B H 0.6876 0.8079 0.9290 0.088 Uiso 1 1 calc R
H75C H 0.6288 0.7552 0.8948 0.088 Uiso 1 1 calc R
C76 C 0.7506(3) 0.7421(3) 0.73352(15) 0.0367(11) Uani 1 1 d .
H76 H 0.7337 0.7381 0.7059 0.044 Uiso 1 1 calc R
C77 C 0.8012(4) 0.8279(3) 0.78959(17) 0.0652(16) Uani 1 1 d .
H77A H 0.7531 0.8566 0.8017 0.098 Uiso 1 1 calc R
H77B H 0.8574 0.8614 0.7933 0.098 Uiso 1 1 calc R
H77C H 0.8130 0.7728 0.8019 0.098 Uiso 1 1 calc R
C78 C 0.7673(4) 0.8916(3) 0.7236(2) 0.0708(19) Uani 1 1 d .
H78A H 0.7423 0.8768 0.6965 0.106 Uiso 1 1 calc R
H78B H 0.8288 0.9151 0.7238 0.106 Uiso 1 1 calc R
H78C H 0.7274 0.9331 0.7339 0.106 Uiso 1 1 calc R
C79 C 0.8113(3) 0.0908(3) 0.80672(15) 0.0468(13) Uani 1 1 d .
H79 H 0.7629 0.0710 0.7880 0.056 Uiso 1 1 calc R
C80 C 0.8781(4) 0.2074(3) 0.84465(17) 0.0597(15) Uani 1 1 d .
H80A H 0.9167 0.1629 0.8577 0.090 Uiso 1 1 calc R
H80B H 0.8489 0.2386 0.8643 0.090 Uiso 1 1 calc R
H80C H 0.9159 0.2456 0.8312 0.090 Uiso 1 1 calc R
C81 C 0.7397(5) 0.2290(4) 0.7994(2) 0.102(3) Uani 1 1 d .
H81A H 0.6963 0.1994 0.7801 0.153 Uiso 1 1 calc R
H81B H 0.7687 0.2746 0.7863 0.153 Uiso 1 1 calc R
H81C H 0.7071 0.2523 0.8201 0.153 Uiso 1 1 calc R
Cl1 Cl 0.62295(10) -0.03029(8) 0.85971(4) 0.0606(4) Uani 1 1 d .
Cl2 Cl 0.86591(9) 0.68867(7) 1.13158(4) 0.0514(4) Uani 1 1 d .
N1 N 0.5523(2) 0.66387(18) 0.79330(9) 0.0206(7) Uani 1 1 d .
N2 N 0.6887(2) 0.45624(18) 0.91941(9) 0.0233(7) Uani 1 1 d .
N3 N 0.8054(2) 0.19925(18) 1.07337(9) 0.0256(8) Uani 1 1 d .
N4 N 0.9198(2) -0.01531(17) 1.20075(9) 0.0207(7) Uani 1 1 d .
N5 N 0.2948(3) 0.1263(3) 0.93313(15) 0.0670(14) Uani 1 1 d .
N6 N 0.0515(3) 0.3097(3) 0.97706(14) 0.0636(13) Uani 1 1 d .
N7 N 0.5654(3) 0.7686(2) 0.94362(13) 0.0493(11) Uani 1 1 d .
N8 N 0.7720(2) 0.8172(2) 0.74792(13) 0.0444(10) Uani 1 1 d .
N9 N 0.8093(3) 0.1710(2) 0.81664(12) 0.0485(11) Uani 1 1 d .
O1 O 0.5338(2) 0.55909(18) 0.74606(9) 0.0381(7) Uani 1 1 d .
O2 O 0.5728(2) 0.79351(16) 0.82261(9) 0.0371(7) Uani 1 1 d .
O3 O 0.6699(2) 0.32923(16) 0.88689(8) 0.0334(7) Uani 1 1 d .
O4 O 0.71199(19) 0.55724(15) 0.96797(8) 0.0295(7) Uani 1 1 d .
O5 O 0.7615(2) 0.09879(17) 1.02582(9) 0.0463(9) Uani 1 1 d .
O6 O 0.8210(2) 0.32464(17) 1.10700(8) 0.0331(7) Uani 1 1 d .
O7 O 0.88226(19) -0.14129(16) 1.16928(9) 0.0354(7) Uani 1 1 d .
O8 O 0.9934(2) 0.08226(16) 1.24350(9) 0.0368(8) Uani 1 1 d .
O9 O 0.3942(3) 0.2228(3) 0.91295(19) 0.1101(19) Uani 1 1 d .
O10 O -0.0574(4) 0.4015(4) 0.98124(18) 0.124(2) Uani 1 1 d .
O11 O 0.4731(3) 0.7122(3) 0.98463(14) 0.0840(14) Uani 1 1 d .
O12 O 0.7503(2) 0.6772(2) 0.75240(10) 0.0495(9) Uani 1 1 d .
O13 O 0.8694(2) 0.0402(2) 0.81934(10) 0.0515(9) Uani 1 1 d .
O14 O 0.4931(3) 0.3697(3) 0.94219(14) 0.0823(14) Uani 1 1 d .

loop_
_atom_site_aniso_label
_atom_site_aniso_U_11
_atom_site_aniso_U_22
_atom_site_aniso_U_33
_atom_site_aniso_U_23
_atom_site_aniso_U_13
_atom_site_aniso_U_12
C1 0.031(2) 0.033(2) 0.021(2) -0.0039(19) -0.0014(18) 0.0015(17)
C2 0.028(2) 0.050(3) 0.023(3) 0.011(2) 0.0025(19) 0.0120(19)
C3 0.046(3) 0.085(4) 0.029(3) 0.012(3) -0.004(2) 0.021(3)
C4 0.062(4) 0.122(6) 0.040(4) 0.052(4) 0.010(3) 0.042(4)
C5 0.063(4) 0.076(4) 0.088(5) 0.064(4) 0.028(4) 0.039(3)
C6 0.047(3) 0.051(3) 0.060(4) 0.036(3) 0.020(3) 0.022(2)
C7 0.028(2) 0.030(2) 0.035(3) 0.016(2) 0.008(2) 0.0092(17)
C8 0.027(2) 0.0152(19) 0.032(3) 0.0053(18) 0.0001(19) 0.0023(15)
C9 0.029(2) 0.0142(18) 0.018(2) -0.0036(15) -0.0005(18) 0.0011(15)
C10 0.035(2) 0.0200(19) 0.014(2) 0.0017(16) 0.0032(18) -0.0042(16)
C11 0.032(2) 0.0160(18) 0.016(2) 0.0035(15) -0.0025(18) 0.0043(15)
C12 0.029(2) 0.023(2) 0.020(2) 0.0007(17) -0.0034(18) 0.0037(16)
C13 0.028(2) 0.0193(19) 0.018(2) 0.0020(16) -0.0004(17) -0.0005(15)
C14 0.029(2) 0.0133(18) 0.012(2) 0.0009(15) -0.0006(17) 0.0019(15)
C15 0.026(2) 0.025(2) 0.032(3) 0.0019(18) 0.0019(19) 0.0018(16)
C16 0.028(2) 0.092(4) 0.039(3) 0.010(3) -0.001(2) -0.003(2)
C17 0.040(3) 0.045(3) 0.086(5) -0.013(3) 0.013(3) 0.009(2)
C18 0.034(3) 0.053(3) 0.080(4) 0.034(3) 0.013(3) 0.005(2)
C19 0.024(2) 0.036(2) 0.023(2) 0.0053(18) 0.0019(18) 0.0054(17)
C20 0.032(3) 0.100(5) 0.079(5) 0.037(4) 0.011(3) 0.013(3)
C21 0.039(3) 0.066(4) 0.092(5) -0.027(3) 0.003(3) 0.017(3)
C22 0.032(2) 0.076(4) 0.044(3) -0.008(3) -0.004(2) 0.001(2)
C23 0.034(2) 0.022(2) 0.020(2) 0.0000(18) -0.0085(18) 0.0001(16)
C24 0.027(2) 0.022(2) 0.019(2) 0.0024(16) -0.0036(17) 0.0019(16)
C25 0.028(2) 0.020(2) 0.022(2) 0.0053(16) -0.0028(18) 0.0009(15)
C26 0.029(2) 0.020(2) 0.019(2) 0.0036(16) -0.0034(18) -0.0012(15)
C27 0.041(2) 0.017(2) 0.026(3) 0.0051(17) -0.004(2) 0.0009(17)
C28 0.030(2) 0.027(2) 0.016(2) 0.0057(17) -0.0022(18) -0.0014(16)
C29 0.027(2) 0.021(2) 0.019(2) 0.0020(16) -0.0030(17) 0.0023(15)
C30 0.0216(19) 0.0179(18) 0.018(2) 0.0016(16) 0.0003(17) 0.0003(14)
C31 0.027(2) 0.0179(19) 0.018(2) 0.0023(16) 0.0009(17) 0.0014(15)
C32 0.028(2) 0.020(2) 0.020(2) 0.0063(17) 0.0002(17) 0.0047(16)
C33 0.043(3) 0.030(2) 0.052(3) -0.011(2) -0.005(2) -0.0001(19)
C34 0.046(3) 0.031(2) 0.059(4) -0.010(2) -0.015(3) -0.005(2)
C35 0.060(3) 0.027(2) 0.026(3) -0.0063(19) 0.000(2) -0.009(2)
C36 0.053(3) 0.052(3) 0.071(4) -0.034(3) 0.012(3) -0.008(2)
C37 0.040(3) 0.052(3) 0.061(4) -0.025(3) -0.001(3) -0.006(2)
C38 0.037(2) 0.0165(19) 0.018(2) 0.0014(16) -0.0053(18) 0.0011(16)
C39 0.028(2) 0.027(2) 0.037(3) -0.0042(19) -0.0043(19) 0.0014(17)
C40 0.036(2) 0.036(3) 0.042(3) -0.004(2) -0.012(2) -0.0057(19)
C41 0.041(2) 0.028(2) 0.027(3) -0.0068(18) 0.006(2) -0.0097(19)
C42 0.039(2) 0.022(2) 0.029(3) -0.0008(18) 0.012(2) 0.0010(17)
C43 0.029(2) 0.0199(19) 0.019(2) 0.0032(16) 0.0006(17) -0.0018(16)
C44 0.030(2) 0.0173(19) 0.019(2) 0.0048(16) 0.0032(17) -0.0008(15)
C45 0.037(2) 0.027(2) 0.022(2) 0.0056(18) 0.0003(19) 0.0027(18)
C46 0.028(2) 0.025(2) 0.025(2) 0.0065(18) -0.0022(19) 0.0077(16)
C47 0.031(2) 0.0134(18) 0.017(2) 0.0045(15) -0.0050(18) 0.0014(15)
C48 0.038(2) 0.0137(18) 0.021(2) 0.0015(16) -0.0031(19) 0.0013(16)
C49 0.031(2) 0.020(2) 0.022(2) 0.0022(17) -0.0038(19) 0.0081(16)
C50 0.039(2) 0.0184(19) 0.015(2) 0.0042(16) -0.0037(19) 0.0034(16)
C51 0.040(3) 0.052(3) 0.034(3) 0.020(2) 0.006(2) 0.003(2)
C52 0.083(5) 0.160(8) 0.225(11) 0.136(8) 0.087(6) 0.041(5)
C53 0.110(6) 0.267(13) 0.125(8) -0.118(9) 0.088(6) -0.087(7)
C54 0.053(3) 0.134(6) 0.069(5) 0.042(4) 0.019(3) 0.004(4)
C55 0.034(2) 0.034(2) 0.026(3) 0.0077(18) 0.0049(19) 0.0101(18)
C56 0.067(4) 0.090(4) 0.073(5) 0.038(4) 0.034(3) 0.045(3)
C57 0.056(3) 0.055(3) 0.028(3) 0.005(2) 0.008(2) 0.002(2)
C58 0.055(3) 0.067(4) 0.044(3) 0.001(3) 0.007(3) -0.015(3)
C59 0.029(2) 0.0143(18) 0.025(2) 0.0020(17) -0.0040(19) 0.0008(15)
C60 0.025(2) 0.0182(19) 0.022(2) 0.0045(16) -0.0025(17) -0.0010(15)
C61 0.039(2) 0.018(2) 0.040(3) 0.0060(18) -0.007(2) 0.0008(17)
C62 0.040(2) 0.027(2) 0.039(3) 0.017(2) -0.009(2) 0.0028(18)
C63 0.035(2) 0.041(3) 0.025(3) 0.016(2) -0.008(2) 0.0007(19)
C64 0.035(2) 0.032(2) 0.020(2) 0.0000(18) -0.0036(19) -0.0058(17)
C65 0.027(2) 0.0212(19) 0.018(2) 0.0043(16) -0.0012(17) 0.0005(15)
C66 0.032(2) 0.020(2) 0.014(2) -0.0011(16) 0.0006(17) -0.0031(16)
C67 0.066(4) 0.042(3) 0.134(7) -0.023(4) -0.011(4) 0.006(3)
C68 0.137(8) 0.210(11) 0.091(7) -0.011(7) -0.060(6) -0.009(7)
C69 0.100(4) 0.037(3) 0.056(4) 0.005(3) -0.020(3) -0.018(3)
C70 0.067(4) 0.093(6) 0.085(6) 0.021(4) -0.007(4) -0.022(4)
C71 0.061(4) 0.099(5) 0.051(4) 0.023(3) -0.002(3) -0.029(3)
C72 0.105(6) 0.194(9) 0.062(5) -0.020(5) 0.003(4) -0.090(6)
C73 0.059(4) 0.052(3) 0.058(4) 0.011(3) 0.007(3) 0.001(3)
C74 0.088(4) 0.048(3) 0.084(5) 0.004(3) -0.002(4) 0.018(3)
C75 0.062(3) 0.070(4) 0.042(3) 0.008(3) 0.004(3) 0.002(3)
C76 0.035(2) 0.035(3) 0.040(3) 0.003(2) 0.004(2) -0.0052(19)
C77 0.081(4) 0.054(3) 0.061(4) -0.019(3) 0.010(3) -0.023(3)
C78 0.060(3) 0.041(3) 0.107(5) 0.035(3) -0.010(3) -0.004(2)
C79 0.043(3) 0.057(3) 0.040(3) -0.011(2) 0.004(2) 0.006(2)
C80 0.061(3) 0.060(3) 0.057(4) -0.021(3) 0.002(3) 0.003(3)
C81 0.103(5) 0.089(5) 0.100(6) -0.031(4) -0.034(4) 0.059(4)
Cl1 0.0900(10) 0.0393(7) 0.0511(9) -0.0240(6) 0.0036(7) -0.0196(6)
Cl2 0.0649(8) 0.0404(7) 0.0471(8) -0.0221(6) 0.0000(6) -0.0112(6)
N1 0.0269(16) 0.0162(16) 0.0172(19) 0.0043(13) -0.0026(14) 0.0019(12)
N2 0.0377(18) 0.0162(16) 0.0142(18) 0.0057(13) -0.0034(15) 0.0034(13)
N3 0.0380(19) 0.0163(16) 0.0203(19) 0.0072(13) -0.0054(15) 0.0020(13)
N4 0.0324(17) 0.0132(15) 0.0145(18) 0.0033(12) -0.0045(14) -0.0006(12)
N5 0.080(3) 0.053(3) 0.061(3) 0.006(3) -0.019(3) 0.003(3)
N6 0.073(3) 0.072(3) 0.045(3) 0.012(3) 0.002(3) -0.033(3)
N7 0.054(3) 0.038(2) 0.053(3) 0.003(2) -0.006(2) 0.0005(18)
N8 0.041(2) 0.035(2) 0.055(3) 0.0052(19) -0.001(2) -0.0021(17)
N9 0.051(2) 0.051(2) 0.041(3) -0.010(2) -0.007(2) 0.0227(19)
O1 0.0470(18) 0.0357(18) 0.0307(19) -0.0128(14) 0.0015(14) -0.0020(13)
O2 0.0517(19) 0.0211(15) 0.037(2) -0.0034(14) -0.0002(15) 0.0000(13)
O3 0.0507(18) 0.0264(15) 0.0196(17) 0.0014(13) -0.0081(14) 0.0010(13)
O4 0.0492(17) 0.0162(15) 0.0219(16) 0.0031(12) 0.0006(13) 0.0039(12)
O5 0.088(2) 0.0179(16) 0.0287(18) 0.0041(13) -0.0100(17) 0.0005(14)
O6 0.0511(18) 0.0277(15) 0.0182(17) 0.0038(13) -0.0047(14) -0.0018(13)
O7 0.0500(18) 0.0192(14) 0.0310(18) -0.0038(13) -0.0178(14) -0.0001(12)
O8 0.0553(19) 0.0173(15) 0.0335(19) -0.0021(12) -0.0106(15) -0.0049(12)
O9 0.059(3) 0.072(3) 0.198(6) -0.018(3) 0.008(3) 0.001(2)
O10 0.116(5) 0.157(6) 0.103(5) 0.015(4) 0.030(4) -0.015(4)
O11 0.069(3) 0.089(3) 0.099(4) 0.019(3) 0.029(3) 0.004(2)
O12 0.066(2) 0.0372(19) 0.044(2) 0.0078(16) 0.0020(17) -0.0098(15)
O13 0.055(2) 0.0422(19) 0.056(2) 0.0070(17) 0.0018(18) 0.0144(16)
O14 0.059(2) 0.069(3) 0.122(4) 0.034(3) 0.023(2) 0.0215(19)

loop_
_atom_type_symbol
_atom_type_description
_atom_type_scat_dispersion_real
_atom_type_scat_dispersion_imag
_atom_type_scat_source
C C 0.0033 0.0016 'International Tables Vol C Tables 4.2.6.8 and 6.1.1.4'
H H 0.0000 0.0000 'International Tables Vol C Tables 4.2.6.8 and 6.1.1.4'
N N 0.0061 0.0033 'International Tables Vol C Tables 4.2.6.8 and 6.1.1.4'
O O 0.0106 0.0060 'International Tables Vol C Tables 4.2.6.8 and 6.1.1.4'
Cl Cl 0.1484 0.1585 'International Tables Vol C Tables 4.2.6.8 and 6.1.1.4'

loop_
_geom_angle_atom_site_label_1
_geom_angle_atom_site_label_2
_geom_angle_atom_site_label_3
_geom_angle
O1 C1 N1 124.5(4)
O1 C1 C2 130.0(4)
N1 C1 C2 105.4(3)
C7 C2 C3 120.6(4)
C7 C2 C1 108.9(4)
C3 C2 C1 130.5(5)
C4 C3 C2 118.0(6)
C3 C4 C5 120.6(5)
C6 C5 C4 121.6(5)
C5 C6 C7 117.4(6)
C2 C7 C6 121.6(5)
C2 C7 C8 108.2(3)
C6 C7 C8 130.2(4)
O2 C8 N1 124.7(4)
O2 C8 C7 129.2(4)
N1 C8 C7 106.0(3)
C14 C9 C10 114.2(3)
C14 C9 C15 125.3(3)
C10 C9 C15 120.4(3)
C9 C10 C11 123.3(4)
C10 C11 C12 121.7(3)
C10 C11 N2 115.2(3)
C12 C11 N2 123.1(3)
C13 C12 C11 114.7(3)
C13 C12 C19 119.8(4)
C11 C12 C19 125.4(3)
C12 C13 C14 123.1(4)
C9 C14 C13 122.8(3)
C9 C14 N1 123.3(3)
C13 C14 N1 113.9(3)
C18 C15 C17 108.2(4)
C18 C15 C16 107.7(4)
C17 C15 C16 108.4(4)
C18 C15 C9 111.8(3)
C17 C15 C9 107.8(3)
C16 C15 C9 112.9(3)
C21 C19 C22 112.6(4)
C21 C19 C20 107.1(4)
C22 C19 C20 106.2(4)
C21 C19 C12 109.9(3)
C22 C19 C12 110.7(3)
C20 C19 C12 110.2(3)
O3 C23 N2 124.8(4)
O3 C23 C24 128.7(3)
N2 C23 C24 106.4(3)
C25 C24 C31 123.2(4)
C25 C24 C23 128.8(4)
C31 C24 C23 107.9(3)
C24 C25 C26 113.6(3)
C24 C25 C38 122.2(3)
C26 C25 C38 124.1(3)
C29 C26 C25 123.2(3)
C29 C26 C27 108.6(3)
C25 C26 C27 128.2(3)
O5 C27 N3 125.3(3)
O5 C27 C26 129.8(4)
N3 C27 C26 105.0(3)
O6 C28 N3 123.9(3)
O6 C28 C29 130.0(3)
N3 C28 C29 106.1(3)
C26 C29 C30 123.4(3)
C26 C29 C28 107.9(3)
C30 C29 C28 128.6(3)
C31 C30 C29 113.0(3)
C31 C30 C44 124.1(3)
C29 C30 C44 122.7(3)
C30 C31 C24 123.5(3)
C30 C31 C32 128.8(3)
C24 C31 C32 107.6(3)
O4 C32 N2 124.3(3)
O4 C32 C31 129.7(4)
N2 C32 C31 106.0(3)
C38 C33 C34 121.2(4)
C35 C34 C33 119.4(4)
C36 C35 C34 120.6(4)
C36 C35 Cl1 119.7(4)
C34 C35 Cl1 119.7(4)
C35 C36 C37 119.7(5)
C38 C37 C36 121.1(4)
C37 C38 C33 117.8(4)
C37 C38 C25 122.4(4)
C33 C38 C25 119.7(4)
C40 C39 C44 120.7(4)
C39 C40 C41 119.6(4)
C40 C41 C42 121.2(4)
C40 C41 Cl2 118.8(3)
C42 C41 Cl2 120.0(3)
C41 C42 C43 119.3(4)
C42 C43 C44 120.7(4)
C43 C44 C39 118.5(3)
C43 C44 C30 122.0(3)
C39 C44 C30 119.5(3)
C50 C45 C46 113.4(4)
C50 C45 C51 127.7(4)
C46 C45 C51 118.9(3)
C47 C46 C45 124.5(3)
C46 C47 C48 122.1(3)
C46 C47 N4 115.1(3)
C48 C47 N4 122.7(3)
C49 C48 C47 113.3(4)
C49 C48 C55 120.4(3)
C47 C48 C55 126.1(3)
C50 C49 C48 124.6(4)
C49 C50 C45 122.0(3)
C49 C50 N3 116.2(3)
C45 C50 N3 121.8(4)
C54 C51 C52 106.2(6)
C54 C51 C45 111.0(4)
C52 C51 C45 113.7(4)
C54 C51 C53 106.0(6)
C52 C51 C53 112.0(7)
C45 C51 C53 107.8(4)
C56 C55 C48 112.0(4)
C56 C55 C57 107.6(4)
C48 C55 C57 114.5(3)
C56 C55 C58 106.2(4)
C48 C55 C58 107.5(4)
C57 C55 C58 108.8(4)
O7 C59 N4 124.6(3)
O7 C59 C60 129.5(3)
N4 C59 C60 105.9(3)
C61 C60 C65 121.6(4)
C61 C60 C59 129.8(4)
C65 C60 C59 108.6(3)
C60 C61 C62 117.3(4)
C63 C62 C61 120.9(4)
C62 C63 C64 122.0(4)
C65 C64 C63 117.1(4)
C60 C65 C64 121.2(3)
C60 C65 C66 107.9(3)
C64 C65 C66 130.9(3)
O8 C66 N4 124.3(3)
O8 C66 C65 129.0(3)
N4 C66 C65 106.7(3)
O9 C67 N5 127.8(7)
O10 C70 N6 119.5(7)
O11 C73 N7 124.7(5)
O12 C76 N8 126.1(5)
O13 C79 N9 126.0(5)
C8 N1 C1 111.2(3)
C8 N1 C14 124.6(3)
C1 N1 C14 122.7(3)
C23 N2 C32 111.9(3)
C23 N2 C11 123.7(3)
C32 N2 C11 123.4(3)
C28 N3 C27 112.1(3)
C28 N3 C50 123.3(3)
C27 N3 C50 124.5(3)
C66 N4 C59 110.7(3)
C66 N4 C47 123.6(3)
C59 N4 C47 123.5(3)
C67 N5 C68 122.0(7)
C67 N5 C69 120.6(5)
C68 N5 C69 117.4(6)
C70 N6 C72 122.0(7)
C70 N6 C71 119.6(5)
C72 N6 C71 118.4(7)
C73 N7 C74 120.8(5)
C73 N7 C75 121.1(4)
C74 N7 C75 118.0(5)
C76 N8 C78 122.5(5)
C76 N8 C77 120.2(4)
C78 N8 C77 117.3(4)
C79 N9 C80 121.9(4)
C79 N9 C81 123.3(5)
C80 N9 C81 114.8(5)

loop_
_geom_bond_atom_site_label_1
_geom_bond_atom_site_label_2
_geom_bond_distance
C1 O1 1.209(5)
C1 N1 1.407(5)
C1 C2 1.474(6)
C2 C7 1.372(6)
C2 C3 1.390(6)
C3 C4 1.369(8)
C4 C5 1.395(9)
C5 C6 1.361(8)
C6 C7 1.387(6)
C7 C8 1.475(6)
C8 O2 1.198(5)
C8 N1 1.396(5)
C9 C14 1.386(5)
C9 C10 1.389(5)
C9 C15 1.547(5)
C10 C11 1.396(5)
C11 C12 1.396(6)
C11 N2 1.448(4)
C12 C13 1.383(5)
C12 C19 1.552(5)
C13 C14 1.386(5)
C14 N1 1.439(4)
C15 C18 1.512(6)
C15 C17 1.533(6)
C15 C16 1.539(6)
C19 C21 1.506(6)
C19 C22 1.531(6)
C19 C20 1.542(7)
C23 O3 1.213(5)
C23 N2 1.391(5)
C23 C24 1.496(5)
C24 C25 1.389(5)
C24 C31 1.400(5)
C25 C26 1.394(5)
C25 C38 1.494(5)
C26 C29 1.393(5)
C26 C27 1.494(5)
C27 O5 1.196(5)
C27 N3 1.410(5)
C28 O6 1.214(5)
C28 N3 1.394(5)
C28 C29 1.487(5)
C29 C30 1.401(5)
C30 C31 1.393(5)
C30 C44 1.485(5)
C31 C32 1.499(5)
C32 O4 1.207(4)
C32 N2 1.402(5)
C33 C38 1.377(6)
C33 C34 1.382(6)
C34 C35 1.360(7)
C35 C36 1.354(7)
C35 Cl1 1.745(4)
C36 C37 1.385(6)
C37 C38 1.367(6)
C39 C40 1.368(6)
C39 C44 1.394(5)
C40 C41 1.369(6)
C41 C42 1.373(6)
C41 Cl2 1.748(4)
C42 C43 1.375(5)
C43 C44 1.388(5)
C45 C50 1.404(5)
C45 C46 1.407(5)
C45 C51 1.535(6)
C46 C47 1.371(6)
C47 C48 1.404(5)
C47 N4 1.439(4)
C48 C49 1.404(5)
C48 C55 1.530(6)
C49 C50 1.373(6)
C50 N3 1.451(5)
C51 C54 1.492(7)
C51 C52 1.523(8)
C51 C53 1.541(9)
C55 C56 1.530(6)
C55 C57 1.540(6)
C55 C58 1.547(6)
C59 O7 1.199(4)
C59 N4 1.410(4)
C59 C60 1.476(5)
C60 C61 1.386(5)
C60 C65 1.388(5)
C61 C62 1.398(6)
C62 C63 1.376(6)
C63 C64 1.392(6)
C64 C65 1.388(5)
C65 C66 1.474(5)
C66 O8 1.208(4)
C66 N4 1.401(5)
C67 O9 1.253(7)
C67 N5 1.297(8)
C68 N5 1.456(8)
C69 N5 1.463(7)
C70 O10 1.206(8)
C70 N6 1.326(9)
C71 N6 1.443(7)
C72 N6 1.419(8)
C73 O11 1.227(6)
C73 N7 1.325(7)
C74 N7 1.466(6)
C75 N7 1.476(7)
C76 O12 1.220(5)
C76 N8 1.318(6)
C77 N8 1.447(7)
C78 N8 1.446(6)
C79 O13 1.213(5)
C79 N9 1.324(6)
C80 N9 1.425(6)
C81 N9 1.449(6)

loop_
_geom_torsion_atom_site_label_1
_geom_torsion_atom_site_label_2
_geom_torsion_atom_site_label_3
_geom_torsion_atom_site_label_4
_geom_torsion
O1 C1 C2 C7 178.8(4)
N1 C1 C2 C7 0.1(4)
O1 C1 C2 C3 -1.8(8)
N1 C1 C2 C3 179.5(4)
C7 C2 C3 C4 -1.6(7)
C1 C2 C3 C4 179.1(4)
C2 C3 C4 C5 -1.0(8)
C3 C4 C5 C6 2.6(9)
C4 C5 C6 C7 -1.6(8)
C3 C2 C7 C6 2.6(6)
C1 C2 C7 C6 -177.9(4)
C3 C2 C7 C8 -176.7(4)
C1 C2 C7 C8 2.8(4)
C5 C6 C7 C2 -1.0(7)
C5 C6 C7 C8 178.1(4)
C2 C7 C8 O2 175.6(4)
C6 C7 C8 O2 -3.7(7)
C2 C7 C8 N1 -4.7(4)
C6 C7 C8 N1 176.1(4)
C14 C9 C10 C11 -0.1(5)
C15 C9 C10 C11 -178.4(3)
C9 C10 C11 C12 1.1(6)
C9 C10 C11 N2 -179.4(3)
C10 C11 C12 C13 -2.0(5)
N2 C11 C12 C13 178.5(3)
C10 C11 C12 C19 -179.7(4)
N2 C11 C12 C19 0.8(6)
C11 C12 C13 C14 2.1(5)
C19 C12 C13 C14 179.9(3)
C10 C9 C14 C13 0.2(5)
C15 C9 C14 C13 178.3(3)
C10 C9 C14 N1 178.6(3)
C15 C9 C14 N1 -3.2(5)
C12 C13 C14 C9 -1.3(6)
C12 C13 C14 N1 -179.8(3)
C14 C9 C15 C18 161.3(4)
C10 C9 C15 C18 -20.6(5)
C14 C9 C15 C17 -79.9(5)
C10 C9 C15 C17 98.2(4)
C14 C9 C15 C16 39.8(5)
C10 C9 C15 C16 -142.2(4)
C13 C12 C19 C21 -105.4(5)
C11 C12 C19 C21 72.2(5)
C13 C12 C19 C22 129.6(4)
C11 C12 C19 C22 -52.8(5)
C13 C12 C19 C20 12.4(6)
C11 C12 C19 C20 -170.0(4)
O3 C23 C24 C25 0.1(7)
N2 C23 C24 C25 -176.6(4)
O3 C23 C24 C31 176.3(4)
N2 C23 C24 C31 -0.4(4)
C31 C24 C25 C26 -2.1(6)
C23 C24 C25 C26 173.6(4)
C31 C24 C25 C38 177.5(4)
C23 C24 C25 C38 -6.8(6)
C24 C25 C26 C29 0.2(6)
C38 C25 C26 C29 -179.4(4)
C24 C25 C26 C27 -178.9(4)
C38 C25 C26 C27 1.4(6)
C29 C26 C27 O5 178.3(4)
C25 C26 C27 O5 -2.4(8)
C29 C26 C27 N3 -2.3(4)
C25 C26 C27 N3 176.9(4)
C25 C26 C29 C30 1.5(6)
C27 C26 C29 C30 -179.3(3)
C25 C26 C29 C28 179.7(4)
C27 C26 C29 C28 -1.1(4)
O6 C28 C29 C26 -175.6(4)
N3 C28 C29 C26 4.1(4)
O6 C28 C29 C30 2.5(7)
N3 C28 C29 C30 -177.8(4)
C26 C29 C30 C31 -1.1(5)
C28 C29 C30 C31 -178.9(4)
C26 C29 C30 C44 -177.0(4)
C28 C29 C30 C44 5.2(6)
C29 C30 C31 C24 -0.8(5)
C44 C30 C31 C24 175.0(4)
C29 C30 C31 C32 -176.8(4)
C44 C30 C31 C32 -1.0(6)
C25 C24 C31 C30 2.6(6)
C23 C24 C31 C30 -173.9(4)
C25 C24 C31 C32 179.3(3)
C23 C24 C31 C32 2.8(4)
C30 C31 C32 O4 -6.6(7)
C24 C31 C32 O4 176.9(4)
C30 C31 C32 N2 172.3(4)
C24 C31 C32 N2 -4.2(4)
C38 C33 C34 C35 -0.5(8)
C33 C34 C35 C36 -0.2(8)
C33 C34 C35 Cl1 -179.2(4)
C34 C35 C36 C37 1.7(8)
Cl1 C35 C36 C37 -179.3(4)
C35 C36 C37 C38 -2.5(9)
C36 C37 C38 C33 1.8(8)
C36 C37 C38 C25 -176.0(5)
C34 C33 C38 C37 -0.2(7)
C34 C33 C38 C25 177.5(4)
C24 C25 C38 C37 105.3(5)
C26 C25 C38 C37 -75.1(6)
C24 C25 C38 C33 -72.4(5)
C26 C25 C38 C33 107.2(5)
C44 C39 C40 C41 1.0(7)
C39 C40 C41 C42 -1.7(7)
C39 C40 C41 Cl2 -180.0(4)
C40 C41 C42 C43 0.8(7)
Cl2 C41 C42 C43 179.1(3)
C41 C42 C43 C44 0.8(6)
C42 C43 C44 C39 -1.4(6)
C42 C43 C44 C30 177.5(4)
C40 C39 C44 C43 0.5(6)
C40 C39 C44 C30 -178.4(4)
C31 C30 C44 C43 59.4(5)
C29 C30 C44 C43 -125.3(4)
C31 C30 C44 C39 -121.7(4)
C29 C30 C44 C39 53.6(5)
C50 C45 C46 C47 -1.4(6)
C51 C45 C46 C47 179.8(4)
C45 C46 C47 C48 -0.5(6)
C45 C46 C47 N4 -179.9(3)
C46 C47 C48 C49 2.0(5)
N4 C47 C48 C49 -178.6(3)
C46 C47 C48 C55 177.5(4)
N4 C47 C48 C55 -3.1(6)
C47 C48 C49 C50 -1.6(5)
C55 C48 C49 C50 -177.5(4)
C48 C49 C50 C45 -0.3(6)
C48 C49 C50 N3 179.7(3)
C46 C45 C50 C49 1.8(6)
C51 C45 C50 C49 -179.6(4)
C46 C45 C50 N3 -178.2(3)
C51 C45 C50 N3 0.4(6)
C50 C45 C51 C54 148.6(5)
C46 C45 C51 C54 -32.9(6)
C50 C45 C51 C52 29.0(8)
C46 C45 C51 C52 -152.5(6)
C50 C45 C51 C53 -95.7(7)
C46 C45 C51 C53 82.8(7)
C49 C48 C55 C56 -23.8(6)
C47 C48 C55 C56 161.0(4)
C49 C48 C55 C57 -146.6(4)
C47 C48 C55 C57 38.2(5)
C49 C48 C55 C58 92.5(4)
C47 C48 C55 C58 -82.8(5)
O7 C59 C60 C61 -2.1(8)
N4 C59 C60 C61 178.3(4)
O7 C59 C60 C65 176.3(4)
N4 C59 C60 C65 -3.3(4)
C65 C60 C61 C62 0.5(6)
C59 C60 C61 C62 178.7(4)
C60 C61 C62 C63 -1.2(7)
C61 C62 C63 C64 1.3(7)
C62 C63 C64 C65 -0.6(6)
C61 C60 C65 C64 0.2(6)
C59 C60 C65 C64 -178.3(4)
C61 C60 C65 C66 179.0(4)
C59 C60 C65 C66 0.4(4)
C63 C64 C65 C60 -0.1(6)
C63 C64 C65 C66 -178.6(4)
C60 C65 C66 O8 -178.1(4)
C64 C65 C66 O8 0.5(7)
C60 C65 C66 N4 2.6(4)
C64 C65 C66 N4 -178.8(4)
O2 C8 N1 C1 -175.4(4)
C7 C8 N1 C1 4.8(4)
O2 C8 N1 C14 -9.2(6)
C7 C8 N1 C14 171.1(3)
O1 C1 N1 C8 178.0(4)
C2 C1 N1 C8 -3.2(4)
O1 C1 N1 C14 11.5(6)
C2 C1 N1 C14 -169.7(3)
C9 C14 N1 C8 96.9(4)
C13 C14 N1 C8 -84.5(4)
C9 C14 N1 C1 -98.4(4)
C13 C14 N1 C1 80.2(4)
O3 C23 N2 C32 -179.3(4)
C24 C23 N2 C32 -2.4(4)
O3 C23 N2 C11 12.0(6)
C24 C23 N2 C11 -171.1(3)
O4 C32 N2 C23 -177.0(4)
C31 C32 N2 C23 4.0(4)
O4 C32 N2 C11 -8.2(6)
C31 C32 N2 C11 172.9(3)
C10 C11 N2 C23 83.9(5)
C12 C11 N2 C23 -96.5(5)
C10 C11 N2 C32 -83.6(4)
C12 C11 N2 C32 96.0(5)
O6 C28 N3 C27 174.0(4)
C29 C28 N3 C27 -5.8(4)
O6 C28 N3 C50 -4.3(6)
C29 C28 N3 C50 175.9(3)
O5 C27 N3 C28 -175.5(4)
C26 C27 N3 C28 5.1(4)
O5 C27 N3 C50 2.8(7)
C26 C27 N3 C50 -176.6(3)
C49 C50 N3 C28 83.6(5)
C45 C50 N3 C28 -96.4(5)
C49 C50 N3 C27 -94.5(5)
C45 C50 N3 C27 85.5(5)
O8 C66 N4 C59 175.8(4)
C65 C66 N4 C59 -4.8(4)
O8 C66 N4 C47 12.2(6)
C65 C66 N4 C47 -168.5(3)
O7 C59 N4 C66 -174.6(4)
C60 C59 N4 C66 5.1(4)
O7 C59 N4 C47 -10.9(6)
C60 C59 N4 C47 168.8(3)
C46 C47 N4 C66 76.4(5)
C48 C47 N4 C66 -103.0(4)
C46 C47 N4 C59 -85.2(4)
C48 C47 N4 C59 95.4(5)
O9 C67 N5 C68 -0.4(11)
O9 C67 N5 C69 178.1(6)
O10 C70 N6 C72 -0.2(11)
O10 C70 N6 C71 -179.9(6)
O11 C73 N7 C74 0.4(9)
O11 C73 N7 C75 -178.1(5)
O12 C76 N8 C78 -177.7(5)
O12 C76 N8 C77 2.1(7)
O13 C79 N9 C80 -0.5(8)
O13 C79 N9 C81 177.6(6)
